data_1552671
loop_
_publ_author_name
'Feng, Li'
'Wang, Jia'
'Liu, Shuai'
'Zhang, Xue-Jia'
'Bi, Qi-Rui'
'Hu, Yan-Yun'
'Wang, Zhe'
'Tan, Ning-Hua'

_publ_section_title
;
 Colletopeptides A-D, Anti-inflammatory Cyclic Tridepsipeptides from the
 Plant Endophytic Fungus Colletotrichum sp. S8.
;
_journal_issue 6
_journal_name_full 'Journal of natural products'
_journal_page_first 1434
_journal_page_last 1441
_journal_paper_doi 10.1021/acs.jnatprod.8b00829
_journal_volume 82
_journal_year 2019
_chemical_absolute_configuration ad
_chemical_formula_sum 'C30 H48 N2 O6'
_chemical_formula_weight 532.70
_space_group_crystal_system orthorhombic
_space_group_IT_number 18
_space_group_name_Hall 'P 2 2ab'
_space_group_name_H-M_alt 'P 21 21 2'
_atom_sites_solution_hydrogens geom
_audit_creation_method SHELXL-2018/3
_cell_angle_alpha 90
_cell_angle_beta 90
_cell_angle_gamma 90
_cell_formula_units_Z 4
_cell_length_a 20.552(4)
_cell_length_b 24.959(4)
_cell_length_c 6.0646(9)
_cell_measurement_reflns_used 1583
_cell_measurement_temperature 173(2)
_cell_measurement_theta_max 67.93
_cell_measurement_theta_min 38.02
_cell_volume 3110.9(9)
_computing_structure_refinement 'SHELXL-2018/3 (Sheldrick, 2018)'
_computing_structure_solution 'SHELXT 2014/5 (Sheldrick, 2014)'
_diffrn_ambient_temperature 173(2)
_diffrn_measured_fraction_theta_full 0.995
_diffrn_measured_fraction_theta_max 0.995
_diffrn_measurement_device_type 'Bruker APEX-II CCD'
_diffrn_measurement_method '\f and \w scans'
_diffrn_radiation_type CuK\a
_diffrn_radiation_wavelength 1.54178
_diffrn_reflns_av_R_equivalents 0.0598
_diffrn_reflns_av_unetI/netI 0.0484
_diffrn_reflns_Laue_measured_fraction_full 0.995
_diffrn_reflns_Laue_measured_fraction_max 0.995
_diffrn_reflns_limit_h_max 24
_diffrn_reflns_limit_h_min -23
_diffrn_reflns_limit_k_max 29
_diffrn_reflns_limit_k_min -29
_diffrn_reflns_limit_l_max 7
_diffrn_reflns_limit_l_min -6
_diffrn_reflns_number 18713
_diffrn_reflns_point_group_measured_fraction_full 0.997
_diffrn_reflns_point_group_measured_fraction_max 0.997
_diffrn_reflns_theta_full 64.993
_diffrn_reflns_theta_max 64.993
_diffrn_reflns_theta_min 4.302
_exptl_absorpt_coefficient_mu 0.630
_exptl_crystal_density_diffrn 1.137
_exptl_crystal_description block
_exptl_crystal_F_000 1160
_exptl_crystal_size_max 0.220
_exptl_crystal_size_mid 0.180
_exptl_crystal_size_min 0.160
_refine_diff_density_max 0.132
_refine_diff_density_min -0.157
_refine_diff_density_rms 0.033
_refine_ls_abs_structure_details
;
 Flack x determined using 1572 quotients [(I+)-(I-)]/[(I+)+(I-)]
 (Parsons, Flack and Wagner, Acta Cryst. B69 (2013) 249-259).
;
_refine_ls_abs_structure_Flack 0.17(13)
_refine_ls_extinction_method none
_refine_ls_goodness_of_fit_ref 1.036
_refine_ls_hydrogen_treatment constr
_refine_ls_matrix_type full
_refine_ls_number_parameters 351
_refine_ls_number_reflns 5274
_refine_ls_number_restraints 0
_refine_ls_restrained_S_all 1.036
_refine_ls_R_factor_all 0.0543
_refine_ls_R_factor_gt 0.0411
_refine_ls_shift/su_max 0.000
_refine_ls_shift/su_mean 0.000
_refine_ls_structure_factor_coef Fsqd
_refine_ls_weighting_details 'w=1/[\s^2^(Fo^2^)+(0.0515P)^2^] where P=(Fo^2^+2Fc^2^)/3'
_refine_ls_weighting_scheme calc
_refine_ls_wR_factor_gt 0.0943
_refine_ls_wR_factor_ref 0.1017
_reflns_Friedel_coverage 0.731
_reflns_Friedel_fraction_full 0.999
_reflns_Friedel_fraction_max 0.999
_reflns_number_gt 4323
_reflns_number_total 5274
_reflns_threshold_expression 'I > 2\s(I)'
_cod_data_source_file np8b00829_si_002.cif
_cod_data_source_block 1_a
_cod_database_code 1552671
_shelx_shelxl_version_number 2018/3
_shelx_space_group_comment
;
The symmetry employed for this shelxl refinement is uniquely defined
by the following loop, which should always be used as a source of
symmetry information in preference to the above space-group names.
They are only intended as comments.
;
_shelx_estimated_absorpt_t_min 0.874
_shelx_estimated_absorpt_t_max 0.906

loop_
_space_group_symop_operation_xyz
'x, y, z'
'-x, -y, z'
'-x+1/2, y+1/2, -z'
'x+1/2, -y+1/2, -z'

loop_
_atom_site_label
_atom_site_type_symbol
_atom_site_fract_x
_atom_site_fract_y
_atom_site_fract_z
_atom_site_U_iso_or_equiv
_atom_site_adp_type
_atom_site_occupancy
_atom_site_site_symmetry_order
_atom_site_calc_flag
_atom_site_refinement_flags_posn
_atom_site_refinement_flags_adp
C1 C 0.80068(14) 0.64915(11) 0.7583(5) 0.0372(6) Uani 1 1 d . .
C2 C 0.79137(16) 0.69476(11) 0.5956(5) 0.0421(7) Uani 1 1 d . .
H2 H 0.829387 0.694492 0.492688 0.051 Uiso 1 1 calc R U
C3 C 0.72933(15) 0.68324(12) 0.4569(4) 0.0399(7) Uani 1 1 d . .
H3 H 0.732615 0.646123 0.395838 0.048 Uiso 1 1 calc R U
C4 C 0.66629(16) 0.68757(13) 0.5879(5) 0.0460(7) Uani 1 1 d . .
H4A H 0.675281 0.677264 0.742569 0.055 Uiso 1 1 calc R U
H4B H 0.652249 0.725514 0.588306 0.055 Uiso 1 1 calc R U
C5 C 0.61046(16) 0.65345(13) 0.5029(5) 0.0486(8) Uani 1 1 d . .
H5A H 0.573977 0.655702 0.611597 0.058 Uiso 1 1 calc R U
C6 C 0.58295(17) 0.66564(13) 0.2734(5) 0.0521(8) Uani 1 1 d . .
H6 H 0.619495 0.663943 0.164781 0.063 Uiso 1 1 calc R U
C7 C 0.55516(19) 0.72260(14) 0.2709(6) 0.0596(9) Uani 1 1 d . .
H7A H 0.524514 0.726265 0.395957 0.072 Uiso 1 1 calc R U
H7B H 0.591304 0.748096 0.296115 0.072 Uiso 1 1 calc R U
C8 C 0.5199(2) 0.73886(15) 0.0602(6) 0.0679(11) Uani 1 1 d . .
H8A H 0.548896 0.732432 -0.067460 0.082 Uiso 1 1 calc R U
H8B H 0.480905 0.715993 0.041733 0.082 Uiso 1 1 calc R U
C9 C 0.4992(2) 0.79697(15) 0.0606(6) 0.0644(10) Uani 1 1 d . .
H9A H 0.538600 0.819612 0.047983 0.077 Uiso 1 1 calc R U
H9B H 0.478594 0.805078 0.204265 0.077 Uiso 1 1 calc R U
C10 C 0.45242(19) 0.81237(15) -0.1215(6) 0.0606(10) Uani 1 1 d . .
H10A H 0.470283 0.800238 -0.264668 0.073 Uiso 1 1 calc R U
H10B H 0.410533 0.793667 -0.097729 0.073 Uiso 1 1 calc R U
C11 C 0.44020(17) 0.87211(14) -0.1320(5) 0.0503(8) Uani 1 1 d . .
H11 H 0.438009 0.886095 0.022384 0.060 Uiso 1 1 calc R U
C12 C 0.4906(2) 0.9035(2) -0.2541(9) 0.1002(17) Uani 1 1 d . .
H12A H 0.491302 0.892131 -0.408851 0.150 Uiso 1 1 calc R U
H12B H 0.533414 0.897062 -0.187819 0.150 Uiso 1 1 calc R U
H12C H 0.480228 0.941720 -0.245843 0.150 Uiso 1 1 calc R U
C13 C 0.7897(2) 0.74953(13) 0.7083(6) 0.0664(10) Uani 1 1 d . .
H13A H 0.755540 0.749791 0.820906 0.100 Uiso 1 1 calc R U
H13B H 0.780702 0.777334 0.598391 0.100 Uiso 1 1 calc R U
H13C H 0.831921 0.756566 0.777835 0.100 Uiso 1 1 calc R U
C14 C 0.5322(2) 0.62428(15) 0.2073(7) 0.0699(11) Uani 1 1 d . .
H14A H 0.551478 0.588401 0.213025 0.105 Uiso 1 1 calc R U
H14B H 0.517159 0.631698 0.056967 0.105 Uiso 1 1 calc R U
H14C H 0.495251 0.626111 0.309143 0.105 Uiso 1 1 calc R U
C15 C 0.76080(13) 0.52844(10) 0.6459(4) 0.0313(6) Uani 1 1 d . .
C16 C 0.81857(13) 0.55147(11) 0.7741(5) 0.0341(6) Uani 1 1 d . .
H16 H 0.807369 0.554711 0.933997 0.041 Uiso 1 1 calc R U
C17 C 0.87812(14) 0.51528(11) 0.7448(5) 0.0429(7) Uani 1 1 d . .
H17A H 0.893250 0.517083 0.589960 0.051 Uiso 1 1 calc R U
H17B H 0.913842 0.528061 0.840823 0.051 Uiso 1 1 calc R U
C18 C 0.86154(13) 0.45765(11) 0.8031(5) 0.0386(6) Uani 1 1 d . .
C19 C 0.83800(16) 0.44346(13) 1.0086(5) 0.0504(8) Uani 1 1 d . .
H19 H 0.834917 0.469755 1.121388 0.060 Uiso 1 1 calc R U
C20 C 0.8188(2) 0.39105(16) 1.0518(7) 0.0655(10) Uani 1 1 d . .
H20 H 0.802293 0.382010 1.193325 0.079 Uiso 1 1 calc R U
C21 C 0.8235(2) 0.35244(16) 0.8928(7) 0.0699(11) Uani 1 1 d . .
H21 H 0.810314 0.316699 0.923011 0.084 Uiso 1 1 calc R U
C22 C 0.8472(2) 0.36587(15) 0.6904(7) 0.0712(11) Uani 1 1 d . .
H22 H 0.850849 0.339237 0.579153 0.085 Uiso 1 1 calc R U
C23 C 0.86598(19) 0.41789(13) 0.6456(6) 0.0562(9) Uani 1 1 d . .
H23 H 0.882304 0.426487 0.503327 0.067 Uiso 1 1 calc R U
C24 C 0.69209(16) 0.53439(15) 0.9841(5) 0.0522(8) Uani 1 1 d . .
H24A H 0.721816 0.513020 1.074832 0.078 Uiso 1 1 calc R U
H24B H 0.647028 0.525566 1.022557 0.078 Uiso 1 1 calc R U
H24C H 0.699889 0.572563 1.011118 0.078 Uiso 1 1 calc R U
C25 C 0.64544(14) 0.50972(12) 0.6170(5) 0.0385(7) Uani 1 1 d . .
H25 H 0.660329 0.503216 0.462329 0.046 Uiso 1 1 calc R U
C26 C 0.60963(15) 0.45974(13) 0.6934(6) 0.0501(8) Uani 1 1 d . .
H26A H 0.594825 0.465063 0.847235 0.060 Uiso 1 1 calc R U
H26B H 0.570562 0.454558 0.600353 0.060 Uiso 1 1 calc R U
C27 C 0.65139(19) 0.40960(14) 0.6824(7) 0.0600(9) Uani 1 1 d . .
H27 H 0.691619 0.416067 0.771320 0.072 Uiso 1 1 calc R U
C28 C 0.6718(3) 0.39689(18) 0.4484(10) 0.109(2) Uani 1 1 d . .
H28A H 0.692154 0.361413 0.444007 0.163 Uiso 1 1 calc R U
H28B H 0.702936 0.423891 0.397319 0.163 Uiso 1 1 calc R U
H28C H 0.633420 0.397144 0.352407 0.163 Uiso 1 1 calc R U
C29 C 0.6160(3) 0.36178(17) 0.7810(9) 0.0906(14) Uani 1 1 d . .
H29A H 0.607405 0.368459 0.937539 0.136 Uiso 1 1 calc R U
H29B H 0.643035 0.329659 0.765623 0.136 Uiso 1 1 calc R U
H29C H 0.574688 0.356388 0.703289 0.136 Uiso 1 1 calc R U
C30 C 0.60382(15) 0.56024(13) 0.6156(5) 0.0433(7) Uani 1 1 d . .
N1 N 0.70338(11) 0.52241(9) 0.7499(3) 0.0338(5) Uani 1 1 d . .
N2 N 0.82890(12) 0.60475(9) 0.6782(4) 0.0362(5) Uani 1 1 d . .
H2A H 0.854742 0.607730 0.563191 0.043 Uiso 1 1 calc R U
O1 O 0.76880(9) 0.51858(9) 0.4491(3) 0.0430(5) Uani 1 1 d . .
O2 O 0.55225(12) 0.56560(10) 0.7042(4) 0.0650(7) Uani 1 1 d . .
O3 O 0.63508(11) 0.59867(9) 0.5036(4) 0.0494(5) Uani 1 1 d . .
O4 O 0.37986(10) 0.88376(10) -0.2382(4) 0.0539(6) Uani 1 1 d . .
H4 H 0.348934 0.874555 -0.155952 0.081 Uiso 1 1 calc R U
O5 O 0.72637(12) 0.72011(9) 0.2767(3) 0.0558(6) Uani 1 1 d . .
H5 H 0.744125 0.706401 0.165440 0.084 Uiso 1 1 calc R U
O6 O 0.78115(11) 0.65206(8) 0.9512(3) 0.0464(5) Uani 1 1 d . .

loop_
_atom_site_aniso_label
_atom_site_aniso_U_11
_atom_site_aniso_U_22
_atom_site_aniso_U_33
_atom_site_aniso_U_23
_atom_site_aniso_U_13
_atom_site_aniso_U_12
C1 0.0394(16) 0.0332(15) 0.0391(16) 0.0004(12) -0.0040(12) -0.0016(13)
C2 0.0539(18) 0.0300(15) 0.0425(16) 0.0050(12) 0.0006(13) 0.0022(14)
C3 0.0537(18) 0.0328(15) 0.0334(13) 0.0052(11) -0.0001(12) 0.0129(14)
C4 0.057(2) 0.0457(18) 0.0349(15) 0.0034(13) -0.0002(13) 0.0192(16)
C5 0.0482(19) 0.0463(18) 0.0511(18) 0.0050(14) 0.0048(14) 0.0214(16)
C6 0.056(2) 0.053(2) 0.0484(17) -0.0001(15) -0.0043(14) 0.0196(16)
C7 0.067(2) 0.049(2) 0.062(2) -0.0030(16) -0.0170(17) 0.0216(18)
C8 0.077(3) 0.063(2) 0.064(2) -0.0029(19) -0.021(2) 0.028(2)
C9 0.071(2) 0.056(2) 0.066(2) -0.0011(18) -0.0269(19) 0.0196(19)
C10 0.062(2) 0.064(2) 0.056(2) -0.0037(17) -0.0159(16) 0.018(2)
C11 0.050(2) 0.058(2) 0.0428(16) 0.0049(14) -0.0054(13) 0.0147(17)
C12 0.052(3) 0.123(4) 0.126(4) 0.040(4) -0.003(3) -0.012(3)
C13 0.100(3) 0.0342(18) 0.065(2) -0.0001(15) -0.012(2) 0.0000(19)
C14 0.081(3) 0.059(2) 0.070(2) -0.0081(18) -0.019(2) 0.014(2)
C15 0.0339(14) 0.0281(14) 0.0319(14) 0.0030(10) -0.0004(10) 0.0029(12)
C16 0.0365(14) 0.0285(14) 0.0375(13) 0.0042(11) -0.0022(11) 0.0010(12)
C17 0.0353(16) 0.0374(16) 0.0559(17) 0.0039(14) -0.0042(13) 0.0023(13)
C18 0.0331(14) 0.0360(15) 0.0466(16) 0.0030(12) -0.0048(11) 0.0075(13)
C19 0.0555(19) 0.047(2) 0.0485(18) 0.0056(14) 0.0003(14) 0.0116(16)
C20 0.069(2) 0.062(3) 0.066(2) 0.025(2) 0.0083(18) 0.011(2)
C21 0.076(3) 0.042(2) 0.091(3) 0.016(2) -0.008(2) 0.002(2)
C22 0.098(3) 0.041(2) 0.075(3) -0.0058(18) -0.006(2) 0.010(2)
C23 0.071(2) 0.0438(19) 0.0536(19) 0.0038(14) 0.0077(16) 0.0121(18)
C24 0.0514(19) 0.072(2) 0.0329(15) -0.0024(14) 0.0060(12) -0.0030(17)
C25 0.0344(16) 0.0413(17) 0.0398(14) 0.0010(12) -0.0023(11) 0.0008(13)
C26 0.0398(17) 0.0505(19) 0.0600(19) 0.0026(14) 0.0055(13) -0.0107(15)
C27 0.051(2) 0.044(2) 0.085(3) 0.0084(17) 0.0046(17) -0.0039(16)
C28 0.135(5) 0.053(3) 0.138(5) -0.015(3) 0.071(4) -0.003(3)
C29 0.103(4) 0.056(3) 0.113(4) 0.017(2) 0.016(3) -0.014(2)
C30 0.0350(17) 0.0505(19) 0.0444(15) 0.0006(13) -0.0006(12) 0.0023(15)
N1 0.0325(12) 0.0397(13) 0.0292(11) 0.0026(10) 0.0020(9) 0.0004(10)
N2 0.0404(13) 0.0315(13) 0.0367(12) 0.0045(9) 0.0031(9) 0.0002(11)
O1 0.0378(11) 0.0579(13) 0.0332(10) -0.0050(9) 0.0033(8) -0.0031(10)
O2 0.0422(13) 0.0654(16) 0.0873(18) 0.0060(13) 0.0185(12) 0.0076(12)
O3 0.0468(12) 0.0439(12) 0.0575(13) 0.0115(10) 0.0094(10) 0.0144(10)
O4 0.0445(12) 0.0719(16) 0.0453(12) 0.0166(11) -0.0016(9) 0.0091(12)
O5 0.0786(17) 0.0493(13) 0.0396(11) 0.0141(9) 0.0045(11) 0.0212(12)
O6 0.0617(14) 0.0408(11) 0.0367(11) 0.0008(8) 0.0005(9) 0.0079(11)

loop_
_atom_type_symbol
_atom_type_description
_atom_type_scat_dispersion_real
_atom_type_scat_dispersion_imag
_atom_type_scat_source
C C 0.0181 0.0091 'International Tables Vol C Tables 4.2.6.8 and 6.1.1.4'
H H 0.0000 0.0000 'International Tables Vol C Tables 4.2.6.8 and 6.1.1.4'
N N 0.0311 0.0180 'International Tables Vol C Tables 4.2.6.8 and 6.1.1.4'
O O 0.0492 0.0322 'International Tables Vol C Tables 4.2.6.8 and 6.1.1.4'

loop_
_geom_angle_atom_site_label_1
_geom_angle_atom_site_label_2
_geom_angle_atom_site_label_3
_geom_angle
O6 C1 N2 122.0(3)
O6 C1 C2 121.9(3)
N2 C1 C2 116.0(2)
C1 C2 C13 112.5(2)
C1 C2 C3 108.5(2)
C13 C2 C3 112.9(3)
C1 C2 H2 107.6
C13 C2 H2 107.6
C3 C2 H2 107.6
O5 C3 C4 108.5(2)
O5 C3 C2 109.2(2)
C4 C3 C2 113.7(2)
O5 C3 H3 108.4
C4 C3 H3 108.4
C2 C3 H3 108.4
C5 C4 C3 115.2(2)
C5 C4 H4A 108.5
C3 C4 H4A 108.5
C5 C4 H4B 108.5
C3 C4 H4B 108.5
H4A C4 H4B 107.5
O3 C5 C4 105.2(2)
O3 C5 C6 108.5(3)
C4 C5 C6 118.4(3)
O3 C5 H5A 108.1
C4 C5 H5A 108.1
C6 C5 H5A 108.1
C14 C6 C5 111.0(3)
C14 C6 C7 111.8(3)
C5 C6 C7 109.3(3)
C14 C6 H6 108.2
C5 C6 H6 108.2
C7 C6 H6 108.2
C8 C7 C6 115.6(3)
C8 C7 H7A 108.4
C6 C7 H7A 108.4
C8 C7 H7B 108.4
C6 C7 H7B 108.4
H7A C7 H7B 107.4
C9 C8 C7 112.8(3)
C9 C8 H8A 109.0
C7 C8 H8A 109.0
C9 C8 H8B 109.0
C7 C8 H8B 109.0
H8A C8 H8B 107.8
C8 C9 C10 114.9(3)
C8 C9 H9A 108.5
C10 C9 H9A 108.5
C8 C9 H9B 108.5
C10 C9 H9B 108.5
H9A C9 H9B 107.5
C11 C10 C9 112.7(3)
C11 C10 H10A 109.0
C9 C10 H10A 109.0
C11 C10 H10B 109.0
C9 C10 H10B 109.0
H10A C10 H10B 107.8
O4 C11 C12 105.8(3)
O4 C11 C10 111.3(3)
C12 C11 C10 114.9(4)
O4 C11 H11 108.2
C12 C11 H11 108.2
C10 C11 H11 108.2
C11 C12 H12A 109.5
C11 C12 H12B 109.5
H12A C12 H12B 109.5
C11 C12 H12C 109.5
H12A C12 H12C 109.5
H12B C12 H12C 109.5
C2 C13 H13A 109.5
C2 C13 H13B 109.5
H13A C13 H13B 109.5
C2 C13 H13C 109.5
H13A C13 H13C 109.5
H13B C13 H13C 109.5
C6 C14 H14A 109.5
C6 C14 H14B 109.5
H14A C14 H14B 109.5
C6 C14 H14C 109.5
H14A C14 H14C 109.5
H14B C14 H14C 109.5
O1 C15 N1 123.3(3)
O1 C15 C16 117.7(2)
N1 C15 C16 118.9(2)
N2 C16 C17 111.9(2)
N2 C16 C15 104.6(2)
C17 C16 C15 109.8(2)
N2 C16 H16 110.1
C17 C16 H16 110.1
C15 C16 H16 110.1
C18 C17 C16 110.6(2)
C18 C17 H17A 109.5
C16 C17 H17A 109.5
C18 C17 H17B 109.5
C16 C17 H17B 109.5
H17A C17 H17B 108.1
C23 C18 C19 117.6(3)
C23 C18 C17 120.3(3)
C19 C18 C17 122.0(3)
C18 C19 C20 120.6(3)
C18 C19 H19 119.7
C20 C19 H19 119.7
C21 C20 C19 120.7(4)
C21 C20 H20 119.7
C19 C20 H20 119.7
C22 C21 C20 119.2(4)
C22 C21 H21 120.4
C20 C21 H21 120.4
C21 C22 C23 120.6(4)
C21 C22 H22 119.7
C23 C22 H22 119.7
C18 C23 C22 121.4(3)
C18 C23 H23 119.3
C22 C23 H23 119.3
N1 C24 H24A 109.5
N1 C24 H24B 109.5
H24A C24 H24B 109.5
N1 C24 H24C 109.5
H24A C24 H24C 109.5
H24B C24 H24C 109.5
N1 C25 C26 113.6(2)
N1 C25 C30 106.2(2)
C26 C25 C30 114.1(3)
N1 C25 H25 107.5
C26 C25 H25 107.5
C30 C25 H25 107.5
C27 C26 C25 112.9(3)
C27 C26 H26A 109.0
C25 C26 H26A 109.0
C27 C26 H26B 109.0
C25 C26 H26B 109.0
H26A C26 H26B 107.8
C28 C27 C26 111.7(4)
C28 C27 C29 109.7(4)
C26 C27 C29 111.0(3)
C28 C27 H27 108.1
C26 C27 H27 108.1
C29 C27 H27 108.1
C27 C28 H28A 109.5
C27 C28 H28B 109.5
H28A C28 H28B 109.5
C27 C28 H28C 109.5
H28A C28 H28C 109.5
H28B C28 H28C 109.5
C27 C29 H29A 109.5
C27 C29 H29B 109.5
H29A C29 H29B 109.5
C27 C29 H29C 109.5
H29A C29 H29C 109.5
H29B C29 H29C 109.5
O2 C30 O3 125.0(3)
O2 C30 C25 126.0(3)
O3 C30 C25 109.0(2)
C15 N1 C24 124.6(2)
C15 N1 C25 118.5(2)
C24 N1 C25 116.4(2)
C1 N2 C16 122.9(2)
C1 N2 H2A 118.6
C16 N2 H2A 118.6
C30 O3 C5 120.4(2)
C11 O4 H4 109.5
C3 O5 H5 109.5

loop_
_geom_bond_atom_site_label_1
_geom_bond_atom_site_label_2
_geom_bond_distance
C1 O6 1.239(3)
C1 N2 1.342(4)
C1 C2 1.519(4)
C2 C13 1.529(4)
C2 C3 1.554(4)
C2 H2 1.0000
C3 O5 1.430(3)
C3 C4 1.524(4)
C3 H3 1.0000
C4 C5 1.519(5)
C4 H4A 0.9900
C4 H4B 0.9900
C5 O3 1.458(4)
C5 C6 1.533(4)
C5 H5A 1.0000
C6 C14 1.521(5)
C6 C7 1.532(4)
C6 H6 1.0000
C7 C8 1.524(4)
C7 H7A 0.9900
C7 H7B 0.9900
C8 C9 1.511(5)
C8 H8A 0.9900
C8 H8B 0.9900
C9 C10 1.514(4)
C9 H9A 0.9900
C9 H9B 0.9900
C10 C11 1.513(5)
C10 H10A 0.9900
C10 H10B 0.9900
C11 O4 1.428(4)
C11 C12 1.495(5)
C11 H11 1.0000
C12 H12A 0.9800
C12 H12B 0.9800
C12 H12C 0.9800
C13 H13A 0.9800
C13 H13B 0.9800
C13 H13C 0.9800
C14 H14A 0.9800
C14 H14B 0.9800
C14 H14C 0.9800
C15 O1 1.230(3)
C15 N1 1.346(3)
C15 C16 1.531(4)
C16 N2 1.467(3)
C16 C17 1.532(4)
C16 H16 1.0000
C17 C18 1.520(4)
C17 H17A 0.9900
C17 H17B 0.9900
C18 C23 1.381(5)
C18 C19 1.383(4)
C19 C20 1.391(5)
C19 H19 0.9500
C20 C21 1.367(6)
C20 H20 0.9500
C21 C22 1.363(6)
C21 H21 0.9500
C22 C23 1.382(5)
C22 H22 0.9500
C23 H23 0.9500
C24 N1 1.470(3)
C24 H24A 0.9800
C24 H24B 0.9800
C24 H24C 0.9800
C25 N1 1.472(3)
C25 C26 1.521(4)
C25 C30 1.524(4)
C25 H25 1.0000
C26 C27 1.519(5)
C26 H26A 0.9900
C26 H26B 0.9900
C27 C28 1.513(6)
C27 C29 1.520(5)
C27 H27 1.0000
C28 H28A 0.9800
C28 H28B 0.9800
C28 H28C 0.9800
C29 H29A 0.9800
C29 H29B 0.9800
C29 H29C 0.9800
C30 O2 1.196(4)
C30 O3 1.339(4)
N2 H2A 0.8800
O4 H4 0.8400
O5 H5 0.8400
